data_4109335
loop_
_publ_author_name
'Yu-Bin Dong'
'Peng Wang'
'Jian-Ping Ma'
'Xia-Xia Zhao'
'Hai-Ying Wang'
'Bo Tang'
'Ru-Qi Huang'

_publ_section_title
;
 Coordination-Driven Nanosized Lanthanide "Molecular Lantern" with Tunable
 Luminescent Properties
;
_journal_name_full 'Journal of the American Chemical Society'
_journal_page_first 4872
_journal_page_last 4873
_journal_paper_doi 10.1021/ja070058e
_journal_volume 129
_journal_year 2007
_chemical_formula_sum 'C64 H64 Cl Eu3 N16 O28'
_chemical_formula_weight 1996.64
_chemical_name_systematic
; 
 ? 
;
_space_group_IT_number 87
_symmetry_cell_setting tetragonal
_symmetry_space_group_name_Hall '-I 4'
_symmetry_space_group_name_H-M 'I 4/m'
_atom_sites_solution_hydrogens geom
_atom_sites_solution_primary direct
_atom_sites_solution_secondary difmap
_audit_creation_method SHELXL-97
_cell_angle_alpha 90.00
_cell_angle_beta 90.00
_cell_angle_gamma 90.00
_cell_formula_units_Z 2
_cell_length_a 11.3115(10)
_cell_length_b 11.3115(10)
_cell_length_c 27.413(4)
_cell_measurement_reflns_used 2950
_cell_measurement_temperature 298(2)
_cell_measurement_theta_max 24.929
_cell_measurement_theta_min 2.546
_cell_volume 3507.5(7)
_computing_cell_refinement 'Bruker SMART'
_computing_data_collection 'Bruker SMART'
_computing_data_reduction 'Bruker SAINT'
_computing_molecular_graphics 'Bruker SHELXTL'
_computing_publication_material 'Bruker SHELXTL'
_computing_structure_refinement 'SHELXL-97 (Sheldrick, 1997)'
_computing_structure_solution 'SHELXS-97 (Sheldrick, 1990)'
_diffrn_ambient_temperature 298(2)
_diffrn_measured_fraction_theta_full 0.999
_diffrn_measured_fraction_theta_max 0.999
_diffrn_measurement_device_type 'CCD area detector'
_diffrn_measurement_method 'phi and omega scans'
_diffrn_radiation_monochromator graphite
_diffrn_radiation_source 'fine-focus sealed tube'
_diffrn_radiation_type MoK\a
_diffrn_radiation_wavelength 0.71073
_diffrn_reflns_av_R_equivalents 0.0372
_diffrn_reflns_av_sigmaI/netI 0.0299
_diffrn_reflns_limit_h_max 13
_diffrn_reflns_limit_h_min -13
_diffrn_reflns_limit_k_max 13
_diffrn_reflns_limit_k_min -12
_diffrn_reflns_limit_l_max 32
_diffrn_reflns_limit_l_min -30
_diffrn_reflns_number 7438
_diffrn_reflns_theta_full 25.02
_diffrn_reflns_theta_max 25.02
_diffrn_reflns_theta_min 1.95
_exptl_absorpt_coefficient_mu 2.787
_exptl_absorpt_correction_T_max 0.8288
_exptl_absorpt_correction_T_min 0.6339
_exptl_absorpt_correction_type multi-scan
_exptl_absorpt_process_details sadabs
_exptl_crystal_colour colourless
_exptl_crystal_density_diffrn 1.891
_exptl_crystal_description block
_exptl_crystal_F_000 1980
_exptl_crystal_size_max 0.18
_exptl_crystal_size_mid 0.08
_exptl_crystal_size_min 0.07
_refine_diff_density_max 1.015
_refine_diff_density_min -0.858
_refine_diff_density_rms 0.100
_refine_ls_extinction_method none
_refine_ls_goodness_of_fit_ref 1.058
_refine_ls_hydrogen_treatment constr
_refine_ls_matrix_type full
_refine_ls_number_parameters 134
_refine_ls_number_reflns 1595
_refine_ls_number_restraints 6
_refine_ls_restrained_S_all 1.057
_refine_ls_R_factor_all 0.0331
_refine_ls_R_factor_gt 0.0290
_refine_ls_shift/su_max 0.001
_refine_ls_shift/su_mean 0.000
_refine_ls_structure_factor_coef Fsqd
_refine_ls_weighting_details 'calc w=1/[\s^2^(Fo^2^)+(0.0390P)^2^+9.3340P] where P=(Fo^2^+2Fc^2^)/3'
_refine_ls_weighting_scheme calc
_refine_ls_wR_factor_gt 0.0707
_refine_ls_wR_factor_ref 0.0726
_reflns_number_gt 1448
_reflns_number_total 1595
_reflns_threshold_expression >2sigma(I)
_cod_data_source_file ja070058esi20070309_125601.cif
_cod_data_source_block 4
_cod_database_code 4109335

loop_
_symmetry_equiv_pos_as_xyz
'x, y, z'
'-x, -y, z'
'-y, x, z'
'y, -x, z'
'x+1/2, y+1/2, z+1/2'
'-x+1/2, -y+1/2, z+1/2'
'-y+1/2, x+1/2, z+1/2'
'y+1/2, -x+1/2, z+1/2'
'-x, -y, -z'
'x, y, -z'
'y, -x, -z'
'-y, x, -z'
'-x+1/2, -y+1/2, -z+1/2'
'x+1/2, y+1/2, -z+1/2'
'y+1/2, -x+1/2, -z+1/2'
'-y+1/2, x+1/2, -z+1/2'

loop_
_atom_site_label
_atom_site_type_symbol
_atom_site_fract_x
_atom_site_fract_y
_atom_site_fract_z
_atom_site_U_iso_or_equiv
_atom_site_adp_type
_atom_site_occupancy
_atom_site_symmetry_multiplicity
_atom_site_calc_flag
_atom_site_refinement_flags
Eu1 Eu 0.5000 0.5000 0.5000 0.01711(15) Uani 1 8 d S
Eu2 Eu 0.5000 0.5000 0.696924(13) 0.01961(14) Uani 1 4 d S
C1 C -0.0161(3) 0.3475(3) 0.53991(14) 0.0231(8) Uani 1 1 d .
C2 C 0.0175(4) 0.3360(4) 0.59127(13) 0.0254(9) Uani 1 1 d .
C3 C -0.0695(4) 0.3082(4) 0.62534(15) 0.0387(11) Uani 1 1 d .
H3 H -0.1458 0.2905 0.6150 0.046 Uiso 1 1 calc R
C4 C -0.0424(4) 0.3068(5) 0.67447(16) 0.0469(13) Uani 1 1 d .
H4 H -0.1003 0.2863 0.6971 0.056 Uiso 1 1 calc R
C5 C 0.0692(4) 0.3354(5) 0.69024(15) 0.0377(11) Uani 1 1 d .
H5 H 0.0859 0.3365 0.7235 0.045 Uiso 1 1 calc R
C6 C 0.1568(3) 0.3626(3) 0.65681(14) 0.0249(8) Uani 1 1 d .
C7 C 0.1301(3) 0.3630(3) 0.60761(13) 0.0251(8) Uani 1 1 d .
H7 H 0.1887 0.3817 0.5851 0.030 Uiso 1 1 calc R
H1A H 0.1314 0.1776 0.5000 0.050 Uiso 1 2 d SRD
H1B H 0.2221 0.2949 0.5000 0.050 Uiso 1 2 d SRD
H4A H 0.6058 0.6335 0.5796 0.053 Uiso 1 1 d RD
H4B H 0.5658 0.7235 0.5464 0.080 Uiso 1 1 d RD
H5A H 0.5246 0.5740 0.8799 0.050 Uiso 0.50 1 d PRD
C8 C 0.2779(3) 0.3973(3) 0.67315(14) 0.0257(9) Uani 1 1 d .
Cl1 Cl 0.0000 0.0000 0.5000 0.0797(14) Uani 1 8 d S
N1 N 0.1548(4) 0.2534(4) 0.5000 0.0402(13) Uani 1 2 d SD
N2 N 0.0498(4) 0.3188(4) 0.5000 0.0219(10) Uani 1 2 d S
N3 N -0.1171(3) 0.3919(3) 0.52535(11) 0.0247(7) Uani 1 1 d .
O1 O 0.2958(3) 0.4349(3) 0.71534(10) 0.0400(8) Uani 1 1 d .
O2 O 0.3642(2) 0.3870(3) 0.64385(10) 0.0319(7) Uani 1 1 d .
O3 O 0.5000 0.5000 0.7843(3) 0.086(3) Uani 1 4 d S
H3W H 0.5525 0.5437 0.7943 0.130 Uiso 0.50 1 calc PR
O4 O 0.5874(3) 0.6514(2) 0.55039(10) 0.0403(8) Uani 1 1 d D
O5 O 0.5000 0.5000 0.8839(5) 0.150(6) Uani 1 4 d SD

loop_
_atom_site_aniso_label
_atom_site_aniso_U_11
_atom_site_aniso_U_22
_atom_site_aniso_U_33
_atom_site_aniso_U_23
_atom_site_aniso_U_13
_atom_site_aniso_U_12
Eu1 0.01630(19) 0.01630(19) 0.0187(3) 0.000 0.000 0.000
Eu2 0.02212(17) 0.02212(17) 0.0146(2) 0.000 0.000 0.000
C1 0.0200(19) 0.028(2) 0.022(2) 0.0012(16) 0.0018(16) -0.0031(15)
C2 0.023(2) 0.031(2) 0.022(2) 0.0035(16) 0.0004(15) 0.0014(17)
C3 0.023(2) 0.064(3) 0.029(2) 0.006(2) -0.0005(18) -0.012(2)
C4 0.032(3) 0.083(4) 0.026(2) 0.012(2) 0.008(2) -0.016(2)
C5 0.035(3) 0.062(3) 0.016(2) 0.004(2) 0.0034(18) -0.009(2)
C6 0.024(2) 0.028(2) 0.023(2) 0.0007(17) 0.0017(16) -0.0024(16)
C7 0.025(2) 0.032(2) 0.0177(19) 0.0012(17) 0.0034(16) -0.0036(16)
C8 0.027(2) 0.031(2) 0.019(2) 0.0017(16) 0.0021(17) -0.0043(17)
Cl1 0.0600(16) 0.0600(16) 0.119(4) 0.000 0.000 0.000
N1 0.023(3) 0.045(3) 0.053(3) 0.000 0.000 0.010(2)
N2 0.014(2) 0.029(3) 0.023(2) 0.000 0.000 0.0003(18)
N3 0.0184(16) 0.0377(19) 0.0180(15) 0.0012(14) 0.0005(13) 0.0005(14)
O1 0.0341(17) 0.067(2) 0.0188(15) -0.0095(15) 0.0014(13) -0.0132(15)
O2 0.0290(16) 0.0419(17) 0.0249(15) -0.0078(13) 0.0035(12) -0.0058(13)
O3 0.117(5) 0.117(5) 0.026(4) 0.000 0.000 0.000
O4 0.067(2) 0.0311(16) 0.0226(15) 0.0039(13) -0.0121(15) -0.0127(15)
O5 0.178(9) 0.178(9) 0.094(9) 0.000 0.000 0.000

loop_
_atom_type_symbol
_atom_type_description
_atom_type_scat_dispersion_real
_atom_type_scat_dispersion_imag
_atom_type_scat_source
C C 0.0033 0.0016 'International Tables Vol C Tables 4.2.6.8 and 6.1.1.4'
H H 0.0000 0.0000 'International Tables Vol C Tables 4.2.6.8 and 6.1.1.4'
N N 0.0061 0.0033 'International Tables Vol C Tables 4.2.6.8 and 6.1.1.4'
O O 0.0106 0.0060 'International Tables Vol C Tables 4.2.6.8 and 6.1.1.4'
Eu Eu -0.1578 3.6682 'International Tables Vol C Tables 4.2.6.8 and 6.1.1.4'
Cl Cl 0.1484 0.1585 'International Tables Vol C Tables 4.2.6.8 and 6.1.1.4'

loop_
_geom_angle_atom_site_label_1
_geom_angle_atom_site_label_2
_geom_angle_atom_site_label_3
_geom_angle
_geom_angle_site_symmetry_1
_geom_angle_site_symmetry_3
O4 Eu1 O4 180.00(10) 9_666 .
O4 Eu1 O4 70.86(6) 9_666 12_656
O4 Eu1 O4 109.14(6) . 12_656
O4 Eu1 O4 109.14(6) 9_666 3_655
O4 Eu1 O4 70.86(6) . 3_655
O4 Eu1 O4 69.86(13) 12_656 3_655
O4 Eu1 O4 69.86(13) 9_666 2_665
O4 Eu1 O4 110.14(13) . 2_665
O4 Eu1 O4 109.14(7) 12_656 2_665
O4 Eu1 O4 70.86(7) 3_655 2_665
O4 Eu1 O4 109.14(6) 9_666 4_565
O4 Eu1 O4 70.86(6) . 4_565
O4 Eu1 O4 180.00(10) 12_656 4_565
O4 Eu1 O4 110.14(13) 3_655 4_565
O4 Eu1 O4 70.86(6) 2_665 4_565
O4 Eu1 O4 110.14(13) 9_666 10_556
O4 Eu1 O4 69.86(13) . 10_556
O4 Eu1 O4 70.86(6) 12_656 10_556
O4 Eu1 O4 109.14(7) 3_655 10_556
O4 Eu1 O4 180.0 2_665 10_556
O4 Eu1 O4 109.14(7) 4_565 10_556
O4 Eu1 O4 70.86(6) 9_666 11_566
O4 Eu1 O4 109.14(7) . 11_566
O4 Eu1 O4 110.14(13) 12_656 11_566
O4 Eu1 O4 180.00(10) 3_655 11_566
O4 Eu1 O4 109.14(6) 2_665 11_566
O4 Eu1 O4 69.86(13) 4_565 11_566
O4 Eu1 O4 70.86(6) 10_556 11_566
O3 Eu2 O2 126.06(6) . .
O3 Eu2 O2 126.06(6) . 3_655
O2 Eu2 O2 69.73(6) . 3_655
O3 Eu2 O2 126.06(6) . 4_565
O2 Eu2 O2 69.73(6) . 4_565
O2 Eu2 O2 107.88(13) 3_655 4_565
O3 Eu2 O2 126.06(6) . 2_665
O2 Eu2 O2 107.88(13) . 2_665
O2 Eu2 O2 69.73(6) 3_655 2_665
O2 Eu2 O2 69.73(6) 4_565 2_665
O3 Eu2 O1 78.24(7) . 4_565
O2 Eu2 O1 114.67(10) . 4_565
O2 Eu2 O1 148.59(10) 3_655 4_565
O2 Eu2 O1 52.16(9) 4_565 4_565
O2 Eu2 O1 79.78(10) 2_665 4_565
O3 Eu2 O1 78.24(7) . .
O2 Eu2 O1 52.16(9) . .
O2 Eu2 O1 114.67(10) 3_655 .
O2 Eu2 O1 79.78(10) 4_565 .
O2 Eu2 O1 148.59(10) 2_665 .
O1 Eu2 O1 87.62(3) 4_565 .
O3 Eu2 O1 78.24(7) . 2_665
O2 Eu2 O1 148.59(10) . 2_665
O2 Eu2 O1 79.78(10) 3_655 2_665
O2 Eu2 O1 114.67(10) 4_565 2_665
O2 Eu2 O1 52.16(9) 2_665 2_665
O1 Eu2 O1 87.62(3) 4_565 2_665
O1 Eu2 O1 156.47(13) . 2_665
O3 Eu2 O1 78.24(7) . 3_655
O2 Eu2 O1 79.78(10) . 3_655
O2 Eu2 O1 52.16(9) 3_655 3_655
O2 Eu2 O1 148.59(10) 4_565 3_655
O2 Eu2 O1 114.67(10) 2_665 3_655
O1 Eu2 O1 156.47(13) 4_565 3_655
O1 Eu2 O1 87.62(3) . 3_655
O1 Eu2 O1 87.62(3) 2_665 3_655
O3 Eu2 C8 103.25(8) . .
O2 Eu2 C8 26.48(10) . .
O2 Eu2 C8 93.92(11) 3_655 .
O2 Eu2 C8 70.24(10) 4_565 .
O2 Eu2 C8 128.71(10) 2_665 .
O1 Eu2 C8 99.48(11) 4_565 .
O1 Eu2 C8 25.99(10) . .
O1 Eu2 C8 172.90(11) 2_665 .
O1 Eu2 C8 85.92(12) 3_655 .
O3 Eu2 C8 103.25(8) . 2_665
O2 Eu2 C8 128.71(10) . 2_665
O2 Eu2 C8 70.24(10) 3_655 2_665
O2 Eu2 C8 93.92(11) 4_565 2_665
O2 Eu2 C8 26.48(10) 2_665 2_665
O1 Eu2 C8 85.92(12) 4_565 2_665
O1 Eu2 C8 172.90(11) . 2_665
O1 Eu2 C8 25.99(10) 2_665 2_665
O1 Eu2 C8 99.48(11) 3_655 2_665
C8 Eu2 C8 153.50(15) . 2_665
O3 Eu2 C8 103.25(8) . 3_655
O2 Eu2 C8 70.24(10) . 3_655
O2 Eu2 C8 26.48(10) 3_655 3_655
O2 Eu2 C8 128.71(10) 4_565 3_655
O2 Eu2 C8 93.92(10) 2_665 3_655
O1 Eu2 C8 172.90(12) 4_565 3_655
O1 Eu2 C8 99.48(11) . 3_655
O1 Eu2 C8 85.92(11) 2_665 3_655
O1 Eu2 C8 25.99(10) 3_655 3_655
C8 Eu2 C8 86.99(3) . 3_655
C8 Eu2 C8 86.99(3) 2_665 3_655
N3 C1 N2 108.9(3) . .
N3 C1 C2 123.6(3) . .
N2 C1 C2 127.5(3) . .
C7 C2 C3 118.9(4) . .
C7 C2 C1 122.0(3) . .
C3 C2 C1 118.8(4) . .
C4 C3 C2 120.0(4) . .
C4 C3 H3 120.0 . .
C2 C3 H3 120.0 . .
C5 C4 C3 120.5(4) . .
C5 C4 H4 119.7 . .
C3 C4 H4 119.7 . .
C4 C5 C6 120.2(4) . .
C4 C5 H5 119.9 . .
C6 C5 H5 119.9 . .
C7 C6 C5 119.3(4) . .
C7 C6 C8 119.5(3) . .
C5 C6 C8 121.1(4) . .
C6 C7 C2 121.1(3) . .
C6 C7 H7 119.5 . .
C2 C7 H7 119.5 . .
O1 C8 O2 119.5(4) . .
O1 C8 C6 121.1(3) . .
O2 C8 C6 119.4(3) . .
O1 C8 Eu2 60.3(2) . .
O2 C8 Eu2 60.2(2) . .
C6 C8 Eu2 170.6(3) . .
N2 N1 H1A 104.7 . .
N2 N1 H1B 116.4 . .
H1A N1 H1B 138.9 . .
C1 N2 C1 106.7(4) 10_556 .
C1 N2 N1 126.2(2) 10_556 .
C1 N2 N1 126.2(2) . .
C1 N3 N3 107.7(2) . 10_556
C8 O1 Eu2 93.7(2) . .
C8 O2 Eu2 93.3(2) . .
Eu2 O3 H3W 109.5 . .
Eu1 O4 H4A 118.0 . .
Eu1 O4 H4B 119.0 . .
H4A O4 H4B 114.5 . .

loop_
_geom_bond_atom_site_label_1
_geom_bond_atom_site_label_2
_geom_bond_distance
_geom_bond_site_symmetry_2
Eu1 O4 2.413(3) 9_666
Eu1 O4 2.413(3) .
Eu1 O4 2.413(3) 12_656
Eu1 O4 2.413(3) 3_655
Eu1 O4 2.413(3) 2_665
Eu1 O4 2.413(3) 4_565
Eu1 O4 2.413(3) 10_556
Eu1 O4 2.413(3) 11_566
Eu2 O3 2.396(7) .
Eu2 O2 2.472(3) .
Eu2 O2 2.472(3) 3_655
Eu2 O2 2.472(3) 4_565
Eu2 O2 2.472(3) 2_665
Eu2 O1 2.476(3) 4_565
Eu2 O1 2.476(3) .
Eu2 O1 2.476(3) 2_665
Eu2 O1 2.476(3) 3_655
Eu2 C8 2.843(4) .
Eu2 C8 2.843(4) 2_665
Eu2 C8 2.843(4) 3_655
C1 N3 1.310(5) .
C1 N2 1.363(4) .
C1 C2 1.464(5) .
C2 C7 1.384(5) .
C2 C3 1.393(6) .
C3 C4 1.381(6) .
C3 H3 0.9300 .
C4 C5 1.373(6) .
C4 H4 0.9300 .
C5 C6 1.385(6) .
C5 H5 0.9300 .
C6 C7 1.382(5) .
C6 C8 1.494(5) .
C7 H7 0.9300 .
C8 O1 1.248(5) .
C8 O2 1.270(5) .
N1 N2 1.400(6) .
N1 H1A 0.8966 .
N1 H1B 0.8949 .
N2 C1 1.363(4) 10_556
N3 N3 1.390(6) 10_556
O3 H3W 0.8200 .
O4 H4A 0.8507 .
O4 H4B 0.8575 .
O5 H5A 0.8885 .

loop_
_geom_hbond_atom_site_label_D
_geom_hbond_atom_site_label_H
_geom_hbond_atom_site_label_A
_geom_hbond_distance_DH
_geom_hbond_distance_HA
_geom_hbond_distance_DA
_geom_hbond_angle_DHA
_geom_hbond_site_symmetry_A
O4 H4B N3 0.86 1.95 2.717(4) 147.7 3_665
O4 H4A O2 0.85 1.81 2.656(4) 172.6 2_665
N1 H1B O4 0.89 2.63 3.401(5) 144.9 2_665
N1 H1B O4 0.89 2.63 3.401(5) 144.9 9_666
N1 H1A Cl1 0.90 2.50 3.359(5) 160.7 .

loop_
_geom_torsion_atom_site_label_1
_geom_torsion_atom_site_label_2
_geom_torsion_atom_site_label_3
_geom_torsion_atom_site_label_4
_geom_torsion
_geom_torsion_site_symmetry_1
_geom_torsion_site_symmetry_4
N3 C1 C2 C7 -137.8(4) . .
N2 C1 C2 C7 40.2(6) . .
N3 C1 C2 C3 35.9(6) . .
N2 C1 C2 C3 -146.2(5) . .
C7 C2 C3 C4 -0.6(7) . .
C1 C2 C3 C4 -174.4(5) . .
C2 C3 C4 C5 1.5(8) . .
C3 C4 C5 C6 -1.9(8) . .
C4 C5 C6 C7 1.3(7) . .
C4 C5 C6 C8 178.2(5) . .
C5 C6 C7 C2 -0.4(6) . .
C8 C6 C7 C2 -177.3(4) . .
C3 C2 C7 C6 0.0(6) . .
C1 C2 C7 C6 173.7(4) . .
C7 C6 C8 O1 156.6(4) . .
C5 C6 C8 O1 -20.3(6) . .
C7 C6 C8 O2 -24.4(6) . .
C5 C6 C8 O2 158.7(4) . .
C7 C6 C8 Eu2 60.6(18) . .
C5 C6 C8 Eu2 -116.2(16) . .
O3 Eu2 C8 O1 16.1(3) . .
O2 Eu2 C8 O1 168.1(4) . .
O2 Eu2 C8 O1 144.5(3) 3_655 .
O2 Eu2 C8 O1 -107.9(3) 4_565 .
O2 Eu2 C8 O1 -148.4(2) 2_665 .
O1 Eu2 C8 O1 -64.0(2) 4_565 .
O1 Eu2 C8 O1 117.3(8) 2_665 .
O1 Eu2 C8 O1 92.9(3) 3_655 .
C8 Eu2 C8 O1 -163.9(3) 2_665 .
C8 Eu2 C8 O1 119.0(3) 3_655 .
O3 Eu2 C8 O2 -152.1(2) . .
O2 Eu2 C8 O2 -23.6(2) 3_655 .
O2 Eu2 C8 O2 84.0(3) 4_565 .
O2 Eu2 C8 O2 43.4(3) 2_665 .
O1 Eu2 C8 O2 127.9(2) 4_565 .
O1 Eu2 C8 O2 -168.1(4) . .
O1 Eu2 C8 O2 -50.8(9) 2_665 .
O1 Eu2 C8 O2 -75.2(2) 3_655 .
C8 Eu2 C8 O2 27.9(2) 2_665 .
C8 Eu2 C8 O2 -49.2(2) 3_655 .
O3 Eu2 C8 C6 117.5(17) . .
O2 Eu2 C8 C6 -90.4(17) . .
O2 Eu2 C8 C6 -114.0(17) 3_655 .
O2 Eu2 C8 C6 -6.4(17) 4_565 .
O2 Eu2 C8 C6 -47.0(17) 2_665 .
O1 Eu2 C8 C6 37.5(17) 4_565 .
O1 Eu2 C8 C6 101.4(17) . .
O1 Eu2 C8 C6 -141.2(15) 2_665 .
O1 Eu2 C8 C6 -165.6(17) 3_655 .
C8 Eu2 C8 C6 -62.5(17) 2_665 .
C8 Eu2 C8 C6 -139.6(16) 3_655 .
N3 C1 N2 C1 -0.2(6) . 10_556
C2 C1 N2 C1 -178.4(3) . 10_556
N3 C1 N2 N1 -169.8(4) . .
C2 C1 N2 N1 12.0(7) . .
N2 C1 N3 N3 0.1(4) . 10_556
C2 C1 N3 N3 178.4(3) . 10_556
O2 C8 O1 Eu2 11.8(4) . .
C6 C8 O1 Eu2 -169.2(3) . .
O3 Eu2 O1 C8 -164.0(3) . .
O2 Eu2 O1 C8 -6.7(2) . .
O2 Eu2 O1 C8 -39.6(3) 3_655 .
O2 Eu2 O1 C8 65.5(2) 4_565 .
O2 Eu2 O1 C8 51.6(3) 2_665 .
O1 Eu2 O1 C8 117.5(3) 4_565 .
O1 Eu2 O1 C8 -164.0(3) 2_665 .
O1 Eu2 O1 C8 -85.6(3) 3_655 .
C8 Eu2 O1 C8 93.1(9) 2_665 .
C8 Eu2 O1 C8 -62.4(2) 3_655 .
O1 C8 O2 Eu2 -11.8(4) . .
C6 C8 O2 Eu2 169.1(3) . .
O3 Eu2 O2 C8 34.3(3) . .
O2 Eu2 O2 C8 154.8(2) 3_655 .
O2 Eu2 O2 C8 -86.2(3) 4_565 .
O2 Eu2 O2 C8 -145.7(3) 2_665 .
O1 Eu2 O2 C8 -58.9(3) 4_565 .
O1 Eu2 O2 C8 6.6(2) . .
O1 Eu2 O2 C8 169.4(2) 2_665 .
O1 Eu2 O2 C8 101.5(2) 3_655 .
C8 Eu2 O2 C8 -164.47(15) 2_665 .
C8 Eu2 O2 C8 126.6(2) 3_655 .
